data_4102483
loop_
_publ_author_name
'K. C. Nicolaou'
'Qiang Kang'
'T. Robert Wu'
'Chek Shik Lim'
'David Y.-K. Chen'

_publ_section_title
;
 Total Synthesis and Biological Evaluation of the Resveratrol-Derived
 Polyphenol Natural Products Hopeanol and Hopeahainol A
;
_journal_name_full 'Journal of the American Chemical Society'
_journal_page_first 7540
_journal_page_last 7548
_journal_paper_doi 10.1021/ja102623j
_journal_volume 132
_journal_year 2010
_chemical_formula_moiety 'C34 H30 O9'
_chemical_formula_sum 'C34 H30 O9'
_chemical_formula_weight 582.58
_chemical_name_systematic
; 
 ? 
;
_space_group_IT_number 2
_symmetry_cell_setting triclinic
_symmetry_space_group_name_Hall '-P 1'
_symmetry_space_group_name_H-M 'P -1'
_atom_sites_solution_hydrogens geom
_atom_sites_solution_primary direct
_atom_sites_solution_secondary difmap
_audit_creation_method SHELXL-97
_cell_angle_alpha 110.36(3)
_cell_angle_beta 104.81(3)
_cell_angle_gamma 97.40(3)
_cell_formula_units_Z 2
_cell_length_a 10.659(2)
_cell_length_b 11.461(2)
_cell_length_c 12.651(3)
_cell_measurement_reflns_used 3660
_cell_measurement_temperature 110(2)
_cell_measurement_theta_max 31.0602
_cell_measurement_theta_min 1.9524
_cell_volume 1359.8(7)
_computing_cell_refinement 'CrystalClear (Rigaku Inc., 2007)'
_computing_data_collection 'CrystalClear (Rigaku Inc., 2007)'
_computing_data_reduction 'CrystalClear (Rigaku Inc., 2007)'
_computing_structure_refinement 'SHELXL-97 (Sheldrick, 1997)'
_computing_structure_solution 'SHELXS-97 (Sheldrick, 1990)'
_diffrn_ambient_temperature 110(2)
_diffrn_measured_fraction_theta_full 0.988
_diffrn_measured_fraction_theta_max 0.988
_diffrn_measurement_device_type 'CCD area deterctor'
_diffrn_measurement_method '\w scans'
_diffrn_radiation_monochromator graphite
_diffrn_radiation_source 'fine-focus sealed tube'
_diffrn_radiation_type MoK\a
_diffrn_radiation_wavelength 0.71073
_diffrn_reflns_av_R_equivalents 0.0257
_diffrn_reflns_av_sigmaI/netI 0.0287
_diffrn_reflns_limit_h_max 14
_diffrn_reflns_limit_h_min -14
_diffrn_reflns_limit_k_max 11
_diffrn_reflns_limit_k_min -15
_diffrn_reflns_limit_l_max 16
_diffrn_reflns_limit_l_min -16
_diffrn_reflns_number 19609
_diffrn_reflns_theta_full 28.28
_diffrn_reflns_theta_max 28.28
_diffrn_reflns_theta_min 1.81
_exptl_absorpt_coefficient_mu 0.103
_exptl_absorpt_correction_T_max 0.9776
_exptl_absorpt_correction_T_min 0.9667
_exptl_absorpt_correction_type multi-scan
_exptl_absorpt_process_details 'R. H. Blessing, Acta Cryst. 1995 A51, 33-38'
_exptl_crystal_colour colorless
_exptl_crystal_density_diffrn 1.423
_exptl_crystal_density_method 'not measured'
_exptl_crystal_description hexagonal
_exptl_crystal_F_000 612
_exptl_crystal_size_max 0.33
_exptl_crystal_size_mid 0.22
_exptl_crystal_size_min 0.22
_refine_diff_density_max 0.512
_refine_diff_density_min -0.348
_refine_diff_density_rms 0.075
_refine_ls_extinction_method none
_refine_ls_goodness_of_fit_ref 1.143
_refine_ls_hydrogen_treatment constr
_refine_ls_matrix_type full
_refine_ls_number_parameters 394
_refine_ls_number_reflns 6660
_refine_ls_number_restraints 0
_refine_ls_restrained_S_all 1.143
_refine_ls_R_factor_all 0.0691
_refine_ls_R_factor_gt 0.0626
_refine_ls_shift/su_max 0.000
_refine_ls_shift/su_mean 0.000
_refine_ls_structure_factor_coef Fsqd
_refine_ls_weighting_details 'calc w=1/[\s^2^(Fo^2^)+(0.0839P)^2^+0.6789P] where P=(Fo^2^+2Fc^2^)/3'
_refine_ls_weighting_scheme calc
_refine_ls_wR_factor_gt 0.1627
_refine_ls_wR_factor_ref 0.1713
_reflns_number_gt 6109
_reflns_number_total 6660
_reflns_threshold_expression >2sigma(I)
_cod_data_source_file ja102623j_si_003.cif
_cod_data_source_block shelxs
_cod_database_code 4102483

loop_
_symmetry_equiv_pos_as_xyz
'x, y, z'
'-x, -y, -z'

loop_
_atom_site_label
_atom_site_type_symbol
_atom_site_fract_x
_atom_site_fract_y
_atom_site_fract_z
_atom_site_U_iso_or_equiv
_atom_site_adp_type
_atom_site_occupancy
_atom_site_symmetry_multiplicity
_atom_site_calc_flag
_atom_site_refinement_flags
O8 O 0.34283(13) 0.91847(14) 0.73452(12) 0.0286(3) Uani 1 1 d .
O7 O 0.31755(13) 0.81769(13) 0.33352(11) 0.0271(3) Uani 1 1 d .
O1 O 0.78653(13) 0.82907(13) 0.43354(11) 0.0268(3) Uani 1 1 d .
O2 O 0.90156(13) 1.00253(13) 0.59770(11) 0.0261(3) Uani 1 1 d .
O5 O 0.75064(14) 0.93451(13) 0.99690(11) 0.0284(3) Uani 1 1 d .
H5 H 0.7064 0.8766 1.0083 0.043 Uiso 1 1 calc R
O9 O 0.31407(15) 0.47951(14) 0.90200(13) 0.0323(3) Uani 1 1 d .
O6 O 0.90568(15) 0.38375(13) 0.57289(13) 0.0320(3) Uani 1 1 d .
O3 O 1.09468(13) 1.28688(13) 1.00891(12) 0.0300(3) Uani 1 1 d .
O4 O 0.94180(14) 1.39952(14) 1.04975(13) 0.0336(3) Uani 1 1 d .
C1 C 0.32943(17) 0.86437(16) 0.53014(15) 0.0219(3) Uani 1 1 d .
H1 H 0.2402 0.8737 0.5099 0.026 Uiso 1 1 calc R
C2 C 0.78465(17) 0.72438(16) 0.61988(15) 0.0210(3) Uani 1 1 d .
C3 C 0.91305(18) 0.72764(17) 0.68481(16) 0.0229(3) Uani 1 1 d .
H3 H 0.9714 0.8080 0.7395 0.027 Uiso 1 1 calc R
C4 C 0.39759(17) 0.88123(16) 0.64488(15) 0.0222(3) Uani 1 1 d .
C5 C 0.39321(17) 0.83361(16) 0.44467(15) 0.0213(3) Uani 1 1 d .
C6 C 0.82372(17) 0.96439(16) 0.73950(15) 0.0212(3) Uani 1 1 d .
C7 C 0.52521(17) 0.82530(16) 0.47568(15) 0.0218(3) Uani 1 1 d .
H7 H 0.5688 0.8064 0.4171 0.026 Uiso 1 1 calc R
C8 C 0.95830(18) 0.61641(17) 0.67179(16) 0.0246(4) Uani 1 1 d .
H8 H 1.0466 0.6208 0.7163 0.029 Uiso 1 1 calc R
C9 C 0.59490(17) 0.84451(15) 0.59274(15) 0.0203(3) Uani 1 1 d .
C10 C 0.90882(18) 1.10454(17) 0.94565(16) 0.0257(4) Uani 1 1 d .
H10 H 0.9093 1.1267 1.0255 0.031 Uiso 1 1 calc R
C11 C 0.53041(17) 0.86698(16) 0.67982(15) 0.0222(3) Uani 1 1 d .
C12 C 0.80710(17) 0.88790(17) 0.53756(16) 0.0227(3) Uani 1 1 d .
C13 C 0.74622(17) 0.85084(16) 0.62535(15) 0.0209(3) Uani 1 1 d .
C14 C 0.82125(17) 0.99349(17) 0.85453(16) 0.0233(3) Uani 1 1 d .
C15 C 0.74228(19) 0.49315(17) 0.52841(17) 0.0271(4) Uani 1 1 d .
H15 H 0.6830 0.4126 0.4758 0.032 Uiso 1 1 calc R
C16 C 0.50137(18) 0.76898(18) 0.82540(16) 0.0256(4) Uani 1 1 d .
C17 C 0.38016(19) 0.79624(18) 0.24370(16) 0.0270(4) Uani 1 1 d .
H17A H 0.4121 0.7177 0.2317 0.041 Uiso 1 1 calc R
H17B H 0.4559 0.8690 0.2687 0.041 Uiso 1 1 calc R
H17C H 0.3155 0.7873 0.1690 0.041 Uiso 1 1 calc R
C18 C 0.58008(18) 0.88148(18) 0.81004(16) 0.0249(4) Uani 1 1 d .
H18 H 0.5563 0.9602 0.8577 0.030 Uiso 1 1 calc R
C19 C 0.99546(18) 1.18249(17) 0.91840(17) 0.0262(4) Uani 1 1 d .
C20 C 0.45142(19) 0.54325(19) 0.79376(16) 0.0274(4) Uani 1 1 d .
H20 H 0.4613 0.4588 0.7569 0.033 Uiso 1 1 calc R
C21 C 1.05657(19) 1.39443(17) 1.06647(16) 0.0258(4) Uani 1 1 d .
C22 C 0.69972(18) 0.60520(17) 0.54142(16) 0.0254(4) Uani 1 1 d .
H22 H 0.6117 0.6008 0.4964 0.031 Uiso 1 1 calc R
C23 C 0.3562(2) 0.69149(19) 0.91837(17) 0.0287(4) Uani 1 1 d .
H23 H 0.2997 0.7078 0.9663 0.034 Uiso 1 1 calc R
C24 C 0.87222(19) 0.49871(17) 0.59262(16) 0.0252(4) Uani 1 1 d .
C25 C 1.0383(2) 0.3851(2) 0.6364(2) 0.0334(4) Uani 1 1 d .
H25A H 1.0542 0.4264 0.7223 0.050 Uiso 1 1 calc R
H25B H 1.1031 0.4331 0.6146 0.050 Uiso 1 1 calc R
H25C H 1.0485 0.2970 0.6159 0.050 Uiso 1 1 calc R
C26 C 0.37468(18) 0.56812(18) 0.86957(16) 0.0254(4) Uani 1 1 d .
C27 C 0.99758(18) 1.15717(18) 0.80346(17) 0.0269(4) Uani 1 1 d .
H27 H 1.0555 1.2125 0.7857 0.032 Uiso 1 1 calc R
C28 C 0.51399(19) 0.64449(19) 0.77257(16) 0.0276(4) Uani 1 1 d .
H28 H 0.5663 0.6275 0.7208 0.033 Uiso 1 1 calc R
C29 C 0.91005(17) 1.04641(17) 0.71714(16) 0.0232(3) Uani 1 1 d .
C30 C 0.72964(19) 0.89650(18) 0.87314(16) 0.0265(4) Uani 1 1 d .
H30 H 0.7519 0.8116 0.8420 0.032 Uiso 1 1 calc R
C31 C 0.2093(2) 0.9336(2) 0.70459(19) 0.0358(5) Uani 1 1 d .
H31A H 0.1493 0.8525 0.6443 0.054 Uiso 1 1 calc R
H31B H 0.2050 1.0004 0.6729 0.054 Uiso 1 1 calc R
H31C H 0.1819 0.9585 0.7760 0.054 Uiso 1 1 calc R
C32 C 0.4200(2) 0.79030(19) 0.89728(16) 0.0285(4) Uani 1 1 d .
H32 H 0.4080 0.8742 0.9325 0.034 Uiso 1 1 calc R
C33 C 0.3485(2) 0.35844(19) 0.87007(19) 0.0324(4) Uani 1 1 d .
H33A H 0.4460 0.3722 0.8948 0.049 Uiso 1 1 calc R
H33B H 0.3110 0.3106 0.7836 0.049 Uiso 1 1 calc R
H33C H 0.3122 0.3095 0.9099 0.049 Uiso 1 1 calc R
C34 C 1.1780(2) 1.49886(18) 1.14779(17) 0.0299(4) Uani 1 1 d .
H34A H 1.1510 1.5733 1.1946 0.045 Uiso 1 1 calc R
H34B H 1.2280 1.5234 1.1006 0.045 Uiso 1 1 calc R
H34C H 1.2347 1.4684 1.2016 0.045 Uiso 1 1 calc R

loop_
_atom_site_aniso_label
_atom_site_aniso_U_11
_atom_site_aniso_U_22
_atom_site_aniso_U_33
_atom_site_aniso_U_23
_atom_site_aniso_U_13
_atom_site_aniso_U_12
O8 0.0224(6) 0.0398(7) 0.0257(6) 0.0125(6) 0.0111(5) 0.0101(6)
O7 0.0239(6) 0.0357(7) 0.0210(6) 0.0117(5) 0.0048(5) 0.0085(5)
O1 0.0266(7) 0.0311(7) 0.0233(6) 0.0102(5) 0.0089(5) 0.0087(5)
O2 0.0247(6) 0.0284(6) 0.0241(6) 0.0118(5) 0.0064(5) 0.0018(5)
O5 0.0295(7) 0.0324(7) 0.0211(6) 0.0106(5) 0.0064(5) 0.0039(5)
O9 0.0330(7) 0.0337(7) 0.0400(8) 0.0208(6) 0.0186(6) 0.0089(6)
O6 0.0330(7) 0.0239(7) 0.0397(8) 0.0125(6) 0.0099(6) 0.0126(6)
O3 0.0209(6) 0.0240(6) 0.0328(7) 0.0030(5) 0.0014(5) 0.0026(5)
O4 0.0265(7) 0.0295(7) 0.0415(8) 0.0099(6) 0.0122(6) 0.0060(6)
C1 0.0178(7) 0.0221(8) 0.0242(8) 0.0090(6) 0.0044(6) 0.0046(6)
C2 0.0205(8) 0.0216(8) 0.0217(8) 0.0093(6) 0.0066(6) 0.0062(6)
C3 0.0215(8) 0.0223(8) 0.0246(8) 0.0094(6) 0.0069(7) 0.0049(6)
C4 0.0210(8) 0.0222(8) 0.0226(8) 0.0083(6) 0.0076(7) 0.0029(6)
C5 0.0218(8) 0.0190(7) 0.0199(7) 0.0073(6) 0.0029(6) 0.0032(6)
C6 0.0183(8) 0.0211(8) 0.0234(8) 0.0094(6) 0.0044(6) 0.0055(6)
C7 0.0207(8) 0.0211(8) 0.0211(8) 0.0069(6) 0.0046(6) 0.0053(6)
C8 0.0226(8) 0.0270(9) 0.0257(8) 0.0127(7) 0.0063(7) 0.0080(7)
C9 0.0189(8) 0.0177(7) 0.0236(8) 0.0085(6) 0.0053(6) 0.0046(6)
C10 0.0239(8) 0.0243(8) 0.0244(8) 0.0066(7) 0.0047(7) 0.0054(7)
C11 0.0212(8) 0.0218(8) 0.0220(8) 0.0094(6) 0.0043(6) 0.0035(6)
C12 0.0190(8) 0.0255(8) 0.0260(8) 0.0127(7) 0.0064(6) 0.0082(6)
C13 0.0202(8) 0.0210(8) 0.0215(8) 0.0084(6) 0.0061(6) 0.0058(6)
C14 0.0215(8) 0.0225(8) 0.0236(8) 0.0077(7) 0.0051(7) 0.0066(7)
C15 0.0278(9) 0.0202(8) 0.0286(9) 0.0068(7) 0.0060(7) 0.0046(7)
C16 0.0219(8) 0.0314(9) 0.0223(8) 0.0124(7) 0.0045(7) 0.0027(7)
C17 0.0299(9) 0.0290(9) 0.0212(8) 0.0098(7) 0.0069(7) 0.0070(7)
C18 0.0241(8) 0.0263(8) 0.0236(8) 0.0096(7) 0.0072(7) 0.0054(7)
C19 0.0199(8) 0.0224(8) 0.0282(9) 0.0062(7) 0.0007(7) 0.0039(7)
C20 0.0279(9) 0.0309(9) 0.0252(8) 0.0118(7) 0.0096(7) 0.0090(7)
C21 0.0291(9) 0.0236(8) 0.0243(8) 0.0094(7) 0.0086(7) 0.0050(7)
C22 0.0229(8) 0.0242(8) 0.0258(8) 0.0088(7) 0.0041(7) 0.0057(7)
C23 0.0297(9) 0.0345(10) 0.0256(9) 0.0132(7) 0.0126(7) 0.0093(8)
C24 0.0282(9) 0.0233(8) 0.0268(8) 0.0107(7) 0.0108(7) 0.0091(7)
C25 0.0352(10) 0.0346(10) 0.0406(11) 0.0200(9) 0.0163(9) 0.0198(9)
C26 0.0232(8) 0.0317(9) 0.0247(8) 0.0155(7) 0.0081(7) 0.0055(7)
C27 0.0217(8) 0.0255(9) 0.0311(9) 0.0127(7) 0.0042(7) 0.0026(7)
C28 0.0242(9) 0.0380(10) 0.0257(8) 0.0159(8) 0.0109(7) 0.0086(8)
C29 0.0207(8) 0.0247(8) 0.0238(8) 0.0106(7) 0.0049(7) 0.0063(7)
C30 0.0267(9) 0.0291(9) 0.0209(8) 0.0091(7) 0.0053(7) 0.0048(7)
C31 0.0232(9) 0.0503(12) 0.0335(10) 0.0132(9) 0.0124(8) 0.0102(9)
C32 0.0308(9) 0.0304(9) 0.0234(8) 0.0101(7) 0.0087(7) 0.0067(8)
C33 0.0353(10) 0.0294(9) 0.0327(10) 0.0150(8) 0.0091(8) 0.0044(8)
C34 0.0285(9) 0.0261(9) 0.0279(9) 0.0066(7) 0.0065(8) -0.0008(7)

loop_
_atom_type_symbol
_atom_type_description
_atom_type_scat_dispersion_real
_atom_type_scat_dispersion_imag
_atom_type_scat_source
C C 0.0033 0.0016 'International Tables Vol C Tables 4.2.6.8 and 6.1.1.4'
H H 0.0000 0.0000 'International Tables Vol C Tables 4.2.6.8 and 6.1.1.4'
O O 0.0106 0.0060 'International Tables Vol C Tables 4.2.6.8 and 6.1.1.4'

loop_
_geom_angle_atom_site_label_1
_geom_angle_atom_site_label_2
_geom_angle_atom_site_label_3
_geom_angle
C4 O8 C31 117.80(15)
C5 O7 C17 117.80(14)
C12 O2 C29 108.00(14)
C30 O5 H5 109.5
C26 O9 C33 117.04(15)
C24 O6 C25 117.70(16)
C21 O3 C19 118.07(15)
C4 C1 C5 119.00(16)
C4 C1 H1 120.5
C5 C1 H1 120.5
C3 C2 C22 118.23(16)
C3 C2 C13 119.51(15)
C22 C2 C13 121.87(15)
C8 C3 C2 121.82(17)
C8 C3 H3 119.1
C2 C3 H3 119.1
O8 C4 C1 121.74(16)
O8 C4 C11 115.29(15)
C1 C4 C11 122.92(16)
O7 C5 C7 124.83(16)
O7 C5 C1 114.83(16)
C7 C5 C1 120.30(16)
C29 C6 C14 119.69(16)
C29 C6 C13 109.58(15)
C14 C6 C13 130.72(16)
C5 C7 C9 120.54(16)
C5 C7 H7 119.7
C9 C7 H7 119.7
C24 C8 C3 118.99(17)
C24 C8 H8 120.5
C3 C8 H8 120.5
C7 C9 C11 120.64(16)
C7 C9 C13 117.96(15)
C11 C9 C13 121.23(15)
C19 C10 C14 119.25(17)
C19 C10 H10 120.4
C14 C10 H10 120.4
C9 C11 C4 116.32(16)
C9 C11 C18 130.93(16)
C4 C11 C18 112.74(15)
O1 C12 O2 119.98(17)
O1 C12 C13 129.40(17)
O2 C12 C13 110.52(14)
C6 C13 C2 113.90(14)
C6 C13 C9 111.15(14)
C2 C13 C9 115.37(14)
C6 C13 C12 99.37(14)
C2 C13 C12 104.29(13)
C9 C13 C12 111.34(14)
C6 C14 C10 118.64(17)
C6 C14 C30 116.72(16)
C10 C14 C30 124.50(16)
C22 C15 C24 120.04(17)
C22 C15 H15 120.0
C24 C15 H15 120.0
C28 C16 C32 117.95(17)
C28 C16 C18 121.20(16)
C32 C16 C18 120.78(17)
O7 C17 H17A 109.5
O7 C17 H17B 109.5
H17A C17 H17B 109.5
O7 C17 H17C 109.5
H17A C17 H17C 109.5
H17B C17 H17C 109.5
C11 C18 C16 110.27(15)
C11 C18 C30 120.82(15)
C16 C18 C30 106.62(15)
C11 C18 H18 106.1
C16 C18 H18 106.1
C30 C18 H18 106.1
C27 C19 C10 123.23(17)
C27 C19 O3 115.78(17)
C10 C19 O3 120.78(17)
C26 C20 C28 119.19(18)
C26 C20 H20 120.4
C28 C20 H20 120.4
O4 C21 O3 123.01(17)
O4 C21 C34 127.62(18)
O3 C21 C34 109.37(16)
C15 C22 C2 120.82(17)
C15 C22 H22 119.6
C2 C22 H22 119.6
C32 C23 C26 120.30(17)
C32 C23 H23 119.8
C26 C23 H23 119.8
O6 C24 C8 124.03(17)
O6 C24 C15 115.88(17)
C8 C24 C15 120.09(17)
O6 C25 H25A 109.5
O6 C25 H25B 109.5
H25A C25 H25B 109.5
O6 C25 H25C 109.5
H25A C25 H25C 109.5
H25B C25 H25C 109.5
O9 C26 C20 124.91(18)
O9 C26 C23 115.60(16)
C20 C26 C23 119.49(17)
C29 C27 C19 115.22(17)
C29 C27 H27 122.4
C19 C27 H27 122.4
C16 C28 C20 121.65(17)
C16 C28 H28 119.2
C20 C28 H28 119.2
C27 C29 C6 123.94(17)
C27 C29 O2 123.51(16)
C6 C29 O2 112.52(15)
O5 C30 C14 109.13(15)
O5 C30 C18 108.30(15)
C14 C30 C18 113.09(16)
O5 C30 H30 108.7
C14 C30 H30 108.7
C18 C30 H30 108.7
O8 C31 H31A 109.5
O8 C31 H31B 109.5
H31A C31 H31B 109.5
O8 C31 H31C 109.5
H31A C31 H31C 109.5
H31B C31 H31C 109.5
C23 C32 C16 121.28(18)
C23 C32 H32 119.4
C16 C32 H32 119.4
O9 C33 H33A 109.5
O9 C33 H33B 109.5
H33A C33 H33B 109.5
O9 C33 H33C 109.5
H33A C33 H33C 109.5
H33B C33 H33C 109.5
C21 C34 H34A 109.5
C21 C34 H34B 109.5
H34A C34 H34B 109.5
C21 C34 H34C 109.5
H34A C34 H34C 109.5
H34B C34 H34C 109.5

loop_
_geom_bond_atom_site_label_1
_geom_bond_atom_site_label_2
_geom_bond_distance
O8 C4 1.369(2)
O8 C31 1.426(2)
O7 C5 1.366(2)
O7 C17 1.426(2)
O1 C12 1.197(2)
O2 C12 1.375(2)
O2 C29 1.391(2)
O5 C30 1.419(2)
O5 H5 0.8400
O9 C26 1.369(2)
O9 C33 1.429(2)
O6 C24 1.365(2)
O6 C25 1.432(2)
O3 C21 1.368(2)
O3 C19 1.401(2)
O4 C21 1.200(2)
C1 C4 1.379(2)
C1 C5 1.389(2)
C1 H1 0.9500
C2 C3 1.393(2)
C2 C22 1.396(3)
C2 C13 1.540(2)
C3 C8 1.392(3)
C3 H3 0.9500
C4 C11 1.420(2)
C5 C7 1.386(2)
C6 C29 1.380(2)
C6 C14 1.383(2)
C6 C13 1.506(2)
C7 C9 1.401(2)
C7 H7 0.9500
C8 C24 1.391(3)
C8 H8 0.9500
C9 C11 1.410(2)
C9 C13 1.545(2)
C10 C19 1.391(3)
C10 C14 1.394(3)
C10 H10 0.9500
C11 C18 1.537(2)
C12 C13 1.569(2)
C14 C30 1.505(3)
C15 C22 1.387(3)
C15 C24 1.396(3)
C15 H15 0.9500
C16 C28 1.390(3)
C16 C32 1.394(3)
C16 C18 1.544(3)
C17 H17A 0.9800
C17 H17B 0.9800
C17 H17C 0.9800
C18 C30 1.546(3)
C18 H18 1.0000
C19 C27 1.387(3)
C20 C26 1.393(3)
C20 C28 1.404(3)
C20 H20 0.9500
C21 C34 1.493(3)
C22 H22 0.9500
C23 C32 1.386(3)
C23 C26 1.395(3)
C23 H23 0.9500
C25 H25A 0.9800
C25 H25B 0.9800
C25 H25C 0.9800
C27 C29 1.373(3)
C27 H27 0.9500
C28 H28 0.9500
C30 H30 1.0000
C31 H31A 0.9800
C31 H31B 0.9800
C31 H31C 0.9800
C32 H32 0.9500
C33 H33A 0.9800
C33 H33B 0.9800
C33 H33C 0.9800
C34 H34A 0.9800
C34 H34B 0.9800
C34 H34C 0.9800
